data_7216076
loop_
_publ_author_name
'Li, F.'
'Ma, Z.'
'Wang, Y.-L.'
'Cao, R.'
'Bi, W.-H.'
'Li, X.'

_publ_section_title
;
 Exploring the synthesis of infinite helical chains with 2-carboxycinnamic
 acid
;
_journal_issue 92
_journal_name_full CrystEngComm
_journal_page_first 569
_journal_paper_doi 10.1039/b505920h
_journal_volume 7
_journal_year 2005
_chemical_formula_sum 'C23 H24 Cd N2 O6'
_chemical_formula_weight 536.84
_chemical_name_systematic
;
?
;
_space_group_IT_number 14
_symmetry_cell_setting monoclinic
_symmetry_space_group_name_Hall '-P 2ybc'
_symmetry_space_group_name_H-M 'P 1 21/c 1'
_atom_sites_solution_hydrogens geom
_atom_sites_solution_primary direct
_atom_sites_solution_secondary difmap
_audit_creation_method SHELXL-97
_cell_angle_alpha 90.00
_cell_angle_beta 99.110(5)
_cell_angle_gamma 90.00
_cell_formula_units_Z 4
_cell_length_a 9.190(4)
_cell_length_b 15.360(6)
_cell_length_c 16.170(7)
_cell_measurement_reflns_used 3947
_cell_measurement_temperature 173(2)
_cell_measurement_theta_max 25.0264
_cell_measurement_theta_min 3.0539
_cell_volume 2253.7(16)
_computing_cell_refinement 'CrystalClear (Rigaku Corp., 2000)'
_computing_data_collection 'CrystalClear (Rigaku Corp., 2000)'
_computing_data_reduction 'CrystalClear (Rigaku Corp., 2000)'
_computing_molecular_graphics 'SHELXL-97 (Sheldrick, 1997)'
_computing_publication_material 'SHELXL-97 (Sheldrick, 1997)'
_computing_structure_refinement 'SHELXL-97 (Sheldrick, 1997)'
_computing_structure_solution 'SHELXS-97 (Sheldrick, 1990)'
_diffrn_ambient_temperature 173(2)
_diffrn_measured_fraction_theta_full 0.998
_diffrn_measured_fraction_theta_max 0.998
_diffrn_measurement_device_type
;
Mercury70 (2x2 bin mode)
;
_diffrn_measurement_method dtprofit.ref
_diffrn_radiation_monochromator graphite
_diffrn_radiation_source 'fine-focus sealed tube'
_diffrn_radiation_type MoK\a
_diffrn_radiation_wavelength 0.71073
_diffrn_reflns_av_R_equivalents 0.0592
_diffrn_reflns_av_sigmaI/netI 0.0534
_diffrn_reflns_limit_h_max 9
_diffrn_reflns_limit_h_min -10
_diffrn_reflns_limit_k_max 15
_diffrn_reflns_limit_k_min -18
_diffrn_reflns_limit_l_max 19
_diffrn_reflns_limit_l_min -19
_diffrn_reflns_number 14210
_diffrn_reflns_theta_full 25.03
_diffrn_reflns_theta_max 25.03
_diffrn_reflns_theta_min 3.06
_diffrn_standards_decay_% none
_diffrn_standards_interval_count none
_diffrn_standards_interval_time none
_diffrn_standards_number none
_exptl_absorpt_coefficient_mu 1.011
_exptl_absorpt_correction_T_max 0.8676
_exptl_absorpt_correction_T_min 1.0000
_exptl_absorpt_correction_type multi-scan
_exptl_absorpt_process_details
;
empirical from equivalent reflections (XEMP in
SHELXTL; Siemens,1994)
;
_exptl_crystal_colour 'pale yellow'
_exptl_crystal_density_diffrn 1.582
_exptl_crystal_density_method 'not measured'
_exptl_crystal_description Prism
_exptl_crystal_F_000 1088
_exptl_crystal_size_max 0.2000
_exptl_crystal_size_mid 0.1000
_exptl_crystal_size_min 0.0500
_refine_diff_density_max 0.841
_refine_diff_density_min -0.414
_refine_diff_density_rms 0.091
_refine_ls_extinction_method none
_refine_ls_goodness_of_fit_ref 1.095
_refine_ls_hydrogen_treatment mixed
_refine_ls_matrix_type full
_refine_ls_number_parameters 305
_refine_ls_number_reflns 3976
_refine_ls_number_restraints 2
_refine_ls_restrained_S_all 1.095
_refine_ls_R_factor_all 0.0753
_refine_ls_R_factor_gt 0.0591
_refine_ls_shift/su_max 0.000
_refine_ls_shift/su_mean 0.000
_refine_ls_structure_factor_coef Fsqd
_refine_ls_weighting_details 'calc w=1/[\s^2^(Fo^2^)+(0.0680P)^2^+3.6521P] where P=(Fo^2^+2Fc^2^)/3'
_refine_ls_weighting_scheme calc
_refine_ls_wR_factor_gt 0.1331
_refine_ls_wR_factor_ref 0.1444
_reflns_number_gt 3364
_reflns_number_total 3976
_reflns_threshold_expression >2sigma(I)
_cod_data_source_file b505920h.txt
_cod_data_source_block d:\lf\lf47\a
_cod_depositor_comments
;
The following automatic conversions were performed:

'_exptl_absorpt_correction_type' value 'Multi-scan' changed to
'multi-scan' according to
/usr/data/users/saulius/automatic-downloads/retrospective/RSC/lib/dictionaries/cif_core.dic
dictionary named 'cif_core.dic' version 2.4.2 from 2011-04-26.

Automatic conversion script
Id: cif_fix_values 2281 2013-09-26 08:29:07Z andrius 
;
_cod_original_sg_symbol_H-M p2(1)/c
_cod_database_code 7216076

loop_
_symmetry_equiv_pos_as_xyz
'x, y, z'
'-x, y+1/2, -z+1/2'
'-x, -y, -z'
'x, -y-1/2, z-1/2'

loop_
_atom_site_label
_atom_site_type_symbol
_atom_site_fract_x
_atom_site_fract_y
_atom_site_fract_z
_atom_site_U_iso_or_equiv
_atom_site_adp_type
_atom_site_occupancy
_atom_site_symmetry_multiplicity
_atom_site_calc_flag
_atom_site_refinement_flags
Cd1 Cd 0.74173(5) 0.85683(3) 0.08016(3) 0.03280(18) Uani 1 1 d .
N1 N 0.5404(5) 0.8011(3) 0.1346(3) 0.0346(12) Uani 1 1 d .
C1 C 1.2462(7) 0.9215(4) 0.2585(3) 0.0319(13) Uani 1 1 d .
O1 O 1.2163(5) 1.0952(3) 0.0492(3) 0.0393(10) Uani 1 1 d .
N2 N 0.2205(6) 0.2857(3) -0.0285(3) 0.0400(13) Uani 1 1 d .
C2 C 1.3722(7) 0.9148(5) 0.3195(4) 0.0436(17) Uani 1 1 d .
H2A H 1.4535 0.9523 0.3165 0.052 Uiso 1 1 calc R
O2 O 1.4579(5) 1.0910(3) 0.0535(3) 0.0455(11) Uani 1 1 d .
C3 C 1.3810(8) 0.8557(5) 0.3832(4) 0.0472(17) Uani 1 1 d .
H3A H 1.4685 0.8519 0.4232 0.057 Uiso 1 1 calc R
O3 O 0.8756(5) 0.8292(3) 0.2193(3) 0.0485(12) Uani 1 1 d .
C4 C 1.2641(8) 0.8016(5) 0.3901(4) 0.0472(18) Uani 1 1 d .
H4A H 1.2706 0.7606 0.4346 0.057 Uiso 1 1 calc R
O4 O 0.9952(5) 0.8860(3) 0.1260(2) 0.0429(11) Uani 1 1 d .
C5 C 1.1363(7) 0.8075(4) 0.3311(4) 0.0379(15) Uani 1 1 d .
H5C H 1.0546 0.7712 0.3364 0.045 Uiso 1 1 calc R
O5 O 0.7149(6) 1.0028(3) 0.1122(3) 0.0422(11) Uani 1 1 d .
H5B H 0.778(6) 1.026(4) 0.091(3) 0.014(15) Uiso 1 1 d .
H5A H 0.642(9) 1.037(6) 0.097(5) 0.07(3) Uiso 1 1 d .
C6 C 1.1265(7) 0.8661(4) 0.2643(3) 0.0327(14) Uani 1 1 d .
O6 O 0.0916(6) 0.8970(4) -0.0364(4) 0.0537(13) Uani 1 1 d D
H6A H 0.000(3) 0.904(4) -0.051(4) 0.04(2) Uiso 1 1 d D
H6B H 0.074(17) 0.885(10) 0.012(4) 0.19(7) Uiso 1 1 d D
C7 C 1.2428(7) 0.9854(4) 0.1892(3) 0.0343(14) Uani 1 1 d .
H7A H 1.1498 1.0097 0.1667 0.041 Uiso 1 1 calc R
C8 C 1.3580(7) 1.0114(4) 0.1563(4) 0.0351(14) Uani 1 1 d .
H8A H 1.4535 0.9922 0.1807 0.042 Uiso 1 1 calc R
C9 C 1.3425(7) 1.0697(4) 0.0824(4) 0.0338(14) Uani 1 1 d .
C10 C 0.9901(7) 0.8614(4) 0.1992(4) 0.0321(13) Uani 1 1 d .
C11 C 0.4051(7) 0.8029(4) 0.0887(3) 0.0339(14) Uani 1 1 d .
H11A H 0.3886 0.8386 0.0401 0.041 Uiso 1 1 calc R
C12 C 0.2899(7) 0.7551(4) 0.1092(4) 0.0343(14) Uani 1 1 d .
H12A H 0.1957 0.7588 0.0754 0.041 Uiso 1 1 calc R
C13 C 0.3106(7) 0.7010(4) 0.1796(3) 0.0329(14) Uani 1 1 d .
C14 C 0.4490(7) 0.7029(4) 0.2283(4) 0.0397(15) Uani 1 1 d .
H14A H 0.4677 0.6697 0.2783 0.048 Uiso 1 1 calc R
C15 C 0.5604(7) 0.7533(4) 0.2041(4) 0.0405(15) Uani 1 1 d .
H15A H 0.6544 0.7537 0.2385 0.049 Uiso 1 1 calc R
C16 C 0.1884(8) 0.6434(4) 0.1999(4) 0.0425(16) Uani 1 1 d .
H16A H 0.0926 0.6681 0.1738 0.051 Uiso 1 1 calc R
H16B H 0.1906 0.6430 0.2613 0.051 Uiso 1 1 calc R
C17 C 0.2001(8) 0.5498(4) 0.1695(4) 0.0429(16) Uani 1 1 d .
H17A H 0.2921 0.5236 0.1992 0.051 Uiso 1 1 calc R
H17B H 0.1164 0.5157 0.1840 0.051 Uiso 1 1 calc R
C18 C 0.2248(10) 0.3587(4) -0.0731(4) 0.055(2) Uani 1 1 d .
H18A H 0.2346 0.3531 -0.1305 0.066 Uiso 1 1 calc R
C19 C 0.2160(9) 0.4408(4) -0.0417(4) 0.0529(19) Uani 1 1 d .
H19A H 0.2166 0.4900 -0.0773 0.063 Uiso 1 1 calc R
C20 C 0.2063(7) 0.4521(4) 0.0425(4) 0.0396(15) Uani 1 1 d .
C21 C 0.1993(8) 0.3774(4) 0.0881(4) 0.0426(16) Uani 1 1 d .
H21A H 0.1907 0.3813 0.1458 0.051 Uiso 1 1 calc R
C22 C 0.2045(9) 0.2972(4) 0.0518(4) 0.0473(17) Uani 1 1 d .
H22A H 0.1963 0.2471 0.0852 0.057 Uiso 1 1 calc R
C23 C 0.2000(9) 0.5434(4) 0.0762(4) 0.0463(17) Uani 1 1 d .
H23A H 0.1097 0.5720 0.0469 0.056 Uiso 1 1 calc R
H23B H 0.2855 0.5764 0.0624 0.056 Uiso 1 1 calc R

loop_
_atom_site_aniso_label
_atom_site_aniso_U_11
_atom_site_aniso_U_22
_atom_site_aniso_U_33
_atom_site_aniso_U_23
_atom_site_aniso_U_13
_atom_site_aniso_U_12
Cd1 0.0339(3) 0.0343(3) 0.0304(3) 0.00095(19) 0.00557(19) -0.0036(2)
N1 0.032(3) 0.039(3) 0.033(3) 0.000(2) 0.004(2) 0.001(2)
C1 0.034(4) 0.034(3) 0.028(3) 0.003(2) 0.005(3) 0.000(3)
O1 0.036(3) 0.042(3) 0.038(2) 0.011(2) 0.001(2) 0.003(2)
N2 0.050(3) 0.033(3) 0.039(3) -0.006(2) 0.014(3) -0.006(3)
C2 0.039(4) 0.060(5) 0.031(3) 0.003(3) 0.000(3) -0.010(3)
O2 0.036(3) 0.055(3) 0.049(3) 0.013(2) 0.014(2) -0.002(2)
C3 0.043(4) 0.070(5) 0.028(3) 0.007(3) 0.002(3) 0.003(4)
O3 0.035(3) 0.069(3) 0.041(2) 0.003(2) 0.006(2) -0.016(2)
C4 0.057(5) 0.057(5) 0.028(3) 0.014(3) 0.009(3) 0.012(4)
O4 0.036(3) 0.062(3) 0.029(2) 0.007(2) 0.0026(19) -0.004(2)
C5 0.044(4) 0.039(4) 0.033(3) 0.006(3) 0.013(3) -0.001(3)
O5 0.038(3) 0.043(3) 0.047(3) 0.004(2) 0.008(2) 0.000(2)
C6 0.031(3) 0.040(4) 0.028(3) -0.002(3) 0.007(3) 0.002(3)
O6 0.035(3) 0.067(3) 0.062(3) 0.007(3) 0.014(3) 0.001(3)
C7 0.041(4) 0.030(3) 0.030(3) 0.001(3) 0.001(3) 0.000(3)
C8 0.030(3) 0.037(3) 0.037(3) 0.003(3) 0.000(3) -0.003(3)
C9 0.038(4) 0.027(3) 0.036(3) -0.002(3) 0.005(3) -0.002(3)
C10 0.032(3) 0.032(3) 0.032(3) -0.001(3) 0.006(3) 0.004(3)
C11 0.039(4) 0.037(3) 0.026(3) 0.002(3) 0.003(3) 0.002(3)
C12 0.040(4) 0.029(3) 0.035(3) -0.003(3) 0.007(3) -0.003(3)
C13 0.042(4) 0.030(3) 0.030(3) -0.007(2) 0.016(3) -0.001(3)
C14 0.052(4) 0.037(4) 0.029(3) 0.008(3) 0.005(3) 0.005(3)
C15 0.038(4) 0.054(4) 0.030(3) 0.008(3) 0.007(3) -0.006(3)
C16 0.049(4) 0.039(4) 0.044(4) -0.004(3) 0.021(3) -0.010(3)
C17 0.055(4) 0.032(3) 0.043(4) -0.005(3) 0.012(3) -0.009(3)
C18 0.091(6) 0.043(4) 0.034(4) -0.001(3) 0.019(4) -0.004(4)
C19 0.084(6) 0.034(4) 0.043(4) 0.000(3) 0.020(4) -0.008(4)
C20 0.042(4) 0.039(4) 0.039(3) -0.001(3) 0.010(3) -0.006(3)
C21 0.057(5) 0.040(4) 0.034(3) -0.002(3) 0.016(3) -0.001(3)
C22 0.070(5) 0.035(4) 0.041(4) 0.005(3) 0.022(3) 0.003(3)
C23 0.066(5) 0.031(3) 0.044(4) -0.001(3) 0.014(4) -0.007(3)

loop_
_atom_type_symbol
_atom_type_description
_atom_type_scat_dispersion_real
_atom_type_scat_dispersion_imag
_atom_type_scat_source
C C 0.0033 0.0016 'International Tables Vol C Tables 4.2.6.8 and 6.1.1.4'
H H 0.0000 0.0000 'International Tables Vol C Tables 4.2.6.8 and 6.1.1.4'
N N 0.0061 0.0033 'International Tables Vol C Tables 4.2.6.8 and 6.1.1.4'
O O 0.0106 0.0060 'International Tables Vol C Tables 4.2.6.8 and 6.1.1.4'
Cd Cd -0.8075 1.2024 'International Tables Vol C Tables 4.2.6.8 and 6.1.1.4'

loop_
_geom_angle_atom_site_label_1
_geom_angle_atom_site_label_2
_geom_angle_atom_site_label_3
_geom_angle
_geom_angle_site_symmetry_1
_geom_angle_site_symmetry_3
O1 Cd1 O5 86.13(17) 3_775 .
O1 Cd1 N1 135.65(16) 3_775 .
O5 Cd1 N1 98.73(19) . .
O1 Cd1 O4 85.77(15) 3_775 .
O5 Cd1 O4 83.20(18) . .
N1 Cd1 O4 138.55(15) . .
O1 Cd1 N2 85.47(17) 3_775 3_665
O5 Cd1 N2 171.56(18) . 3_665
N1 Cd1 N2 87.90(18) . 3_665
O4 Cd1 N2 95.32(18) . 3_665
O1 Cd1 O3 139.85(16) 3_775 .
O5 Cd1 O3 91.06(17) . .
N1 Cd1 O3 84.38(16) . .
O4 Cd1 O3 54.17(15) . .
N2 Cd1 O3 94.80(18) 3_665 .
O1 Cd1 C10 112.84(17) 3_775 .
O5 Cd1 C10 85.68(18) . .
N1 Cd1 C10 111.48(18) . .
O4 Cd1 C10 27.07(16) . .
N2 Cd1 C10 96.80(18) 3_665 .
O3 Cd1 C10 27.14(16) . .
C15 N1 C11 118.0(5) . .
C15 N1 Cd1 120.6(4) . .
C11 N1 Cd1 120.3(4) . .
C2 C1 C6 118.5(5) . .
C2 C1 C7 119.7(6) . .
C6 C1 C7 121.8(5) . .
C9 O1 Cd1 102.1(4) . 3_775
C18 N2 C22 115.4(5) . .
C18 N2 Cd1 124.2(4) . 3_665
C22 N2 Cd1 120.3(4) . 3_665
C3 C2 C1 121.5(6) . .
C2 C3 C4 120.6(6) . .
C10 O3 Cd1 90.8(4) . .
C3 C4 C5 119.3(6) . .
C10 O4 Cd1 93.2(4) . .
C4 C5 C6 121.0(6) . .
C5 C6 C1 119.1(6) . .
C5 C6 C10 117.0(6) . .
C1 C6 C10 123.8(5) . .
C8 C7 C1 125.5(6) . .
C7 C8 C9 121.8(6) . .
O1 C9 O2 122.0(5) . .
O1 C9 C8 119.7(6) . .
O2 C9 C8 118.3(5) . .
O4 C10 O3 121.6(6) . .
O4 C10 C6 119.7(6) . .
O3 C10 C6 118.6(5) . .
O4 C10 Cd1 59.7(3) . .
O3 C10 Cd1 62.1(3) . .
C6 C10 Cd1 178.8(4) . .
N1 C11 C12 122.5(6) . .
C11 C12 C13 120.3(6) . .
C14 C13 C12 116.3(6) . .
C14 C13 C16 122.6(6) . .
C12 C13 C16 121.1(6) . .
C13 C14 C15 120.3(6) . .
N1 C15 C14 122.4(6) . .
C13 C16 C17 112.9(5) . .
C23 C17 C16 113.2(5) . .
N2 C18 C19 124.4(6) . .
C18 C19 C20 119.7(6) . .
C21 C20 C19 116.0(6) . .
C21 C20 C23 125.2(6) . .
C19 C20 C23 118.8(6) . .
C22 C21 C20 121.0(6) . .
N2 C22 C21 123.4(6) . .
C20 C23 C17 115.3(5) . .

loop_
_geom_bond_atom_site_label_1
_geom_bond_atom_site_label_2
_geom_bond_distance
_geom_bond_site_symmetry_2
Cd1 O1 2.307(4) 3_775
Cd1 O5 2.323(5) .
Cd1 N1 2.334(5) .
Cd1 O4 2.373(4) .
Cd1 N2 2.388(5) 3_665
Cd1 O3 2.425(4) .
Cd1 C10 2.743(6) .
N1 C15 1.331(8) .
N1 C11 1.343(7) .
C1 C2 1.401(8) .
C1 C6 1.405(8) .
C1 C7 1.487(8) .
O1 C9 1.261(7) .
O1 Cd1 2.307(4) 3_775
N2 C18 1.337(8) .
N2 C22 1.342(8) .
N2 Cd1 2.388(5) 3_665
C2 C3 1.367(9) .
O2 C9 1.267(7) .
C3 C4 1.376(10) .
O3 C10 1.252(7) .
C4 C5 1.394(9) .
O4 C10 1.251(7) .
C5 C6 1.398(8) .
C6 C10 1.506(8) .
C7 C8 1.320(8) .
C8 C9 1.482(8) .
C11 C12 1.371(8) .
C12 C13 1.398(8) .
C13 C14 1.386(9) .
C13 C16 1.505(9) .
C14 C15 1.388(9) .
C16 C17 1.528(9) .
C17 C23 1.512(9) .
C18 C19 1.367(10) .
C19 C20 1.389(9) .
C20 C21 1.371(9) .
C20 C23 1.509(9) .
C21 C22 1.367(9) .
